data_7030182
loop_
_publ_author_name
'Alajarin, Mateo'
'Lopez-Leonardo, Carmen'
'Llamas-Lorente, Pilar'
'Raja, Rosalia'
'Bautista, Delia'
'Orenes, Raul-Angel'

_publ_section_title
;
 Palladium complexes derived from N,N-bidentate NH-iminophosphorane
 ligands: synthesis and use as catalysts in the Sonogashira reaction.
;
_journal_issue 39
_journal_name_full 'Dalton transactions (Cambridge, England : 2003)'
_journal_page_first 12259
_journal_page_last 12269
_journal_paper_doi 10.1039/c2dt31290e
_journal_volume 41
_journal_year 2012
_chemical_formula_sum 'C32 H35 Cl8 N2 P Pd'
_chemical_formula_weight 868.59
_chemical_name_systematic
;
?
;
_space_group_IT_number 14
_symmetry_cell_setting monoclinic
_symmetry_space_group_name_Hall '-P 2ybc'
_symmetry_space_group_name_H-M 'P 1 21/c 1'
_atom_sites_solution_hydrogens geom
_atom_sites_solution_primary direct
_atom_sites_solution_secondary difmap
_audit_creation_method SHELXL-97
_cell_angle_alpha 90.00
_cell_angle_beta 92.837(6)
_cell_angle_gamma 90.00
_cell_formula_units_Z 4
_cell_length_a 10.0275(6)
_cell_length_b 14.4426(16)
_cell_length_c 25.536(2)
_cell_measurement_reflns_used 99
_cell_measurement_temperature 173(2)
_cell_measurement_theta_max 12.44
_cell_measurement_theta_min 5.48
_cell_volume 3693.7(5)
_computing_cell_refinement 'Siemens XSCANS'
_computing_data_collection 'Siemens XSCANS'
_computing_data_reduction 'Siemens XSCANS'
_computing_molecular_graphics 'Bruker SHELXTL'
_computing_publication_material 'Bruker SHELXTL'
_computing_structure_refinement 'SHELXL-97 (Sheldrick, 1997)'
_computing_structure_solution 'SHELXS-97 (Sheldrick, 1990)'
_diffrn_ambient_temperature 173(2)
_diffrn_measured_fraction_theta_full 0.996
_diffrn_measured_fraction_theta_max 0.996
_diffrn_measurement_device_type 'Siemens P4'
_diffrn_measurement_method \w-scan
_diffrn_radiation_monochromator graphite
_diffrn_radiation_source 'fine-focus sealed tube'
_diffrn_radiation_type MoK\a
_diffrn_radiation_wavelength 0.71073
_diffrn_reflns_av_R_equivalents 0.0347
_diffrn_reflns_av_sigmaI/netI 0.0517
_diffrn_reflns_limit_h_max 11
_diffrn_reflns_limit_h_min -11
_diffrn_reflns_limit_k_max 1
_diffrn_reflns_limit_k_min -17
_diffrn_reflns_limit_l_max 30
_diffrn_reflns_limit_l_min 0
_diffrn_reflns_number 6676
_diffrn_reflns_theta_full 25.00
_diffrn_reflns_theta_max 25.00
_diffrn_reflns_theta_min 3.00
_diffrn_standards_decay_% 1.2
_diffrn_standards_interval_count 247
_diffrn_standards_number 3
_exptl_absorpt_coefficient_mu 1.150
_exptl_absorpt_correction_T_max 0.83033
_exptl_absorpt_correction_T_min 0.70268
_exptl_absorpt_correction_type Psi-scans
_exptl_crystal_colour red
_exptl_crystal_density_diffrn 1.562
_exptl_crystal_density_method 'not measured'
_exptl_crystal_description lath
_exptl_crystal_F_000 1752
_exptl_crystal_size_max 0.44
_exptl_crystal_size_mid 0.26
_exptl_crystal_size_min 0.10
_refine_diff_density_max 0.529
_refine_diff_density_min -0.526
_refine_diff_density_rms 0.088
_refine_ls_extinction_method none
_refine_ls_goodness_of_fit_ref 0.937
_refine_ls_hydrogen_treatment 'NH free, others riding'
_refine_ls_matrix_type full
_refine_ls_number_parameters 403
_refine_ls_number_reflns 6467
_refine_ls_number_restraints 38
_refine_ls_restrained_S_all 0.934
_refine_ls_R_factor_all 0.0562
_refine_ls_R_factor_gt 0.0362
_refine_ls_shift/su_max 0.002
_refine_ls_shift/su_mean 0.000
_refine_ls_structure_factor_coef Fsqd
_refine_ls_weighting_details 'calc w=1/[\s^2^(Fo^2^)+(0.0485P)^2^+0.0000P] where P=(Fo^2^+2Fc^2^)/3'
_refine_ls_weighting_scheme calc
_refine_ls_wR_factor_gt 0.0824
_refine_ls_wR_factor_ref 0.0881
_reflns_number_gt 4809
_reflns_number_total 6467
_reflns_threshold_expression >2sigma(I)
_cod_data_source_file c2dt31290e.txt
_cod_data_source_block plame_compound_u,l-12
_cod_original_cell_volume 3693.7(6)
_cod_original_sg_symbol_H-M 'P 2(1)/c'
_cod_database_code 7030182

loop_
_symmetry_equiv_pos_as_xyz
'x, y, z'
'-x, y+1/2, -z+1/2'
'-x, -y, -z'
'x, -y-1/2, z-1/2'

loop_
_atom_site_label
_atom_site_type_symbol
_atom_site_fract_x
_atom_site_fract_y
_atom_site_fract_z
_atom_site_U_iso_or_equiv
_atom_site_adp_type
_atom_site_occupancy
_atom_site_symmetry_multiplicity
_atom_site_calc_flag
_atom_site_refinement_flags
Pd Pd -0.43688(3) -0.605169(19) 0.783912(11) 0.01730(9) Uani 1 1 d .
P1 P -0.27180(9) -0.75828(6) 0.83998(4) 0.0184(2) Uani 1 1 d .
N1 N -0.3144(3) -0.6512(2) 0.84449(12) 0.0185(7) Uani 1 1 d .
N2 N -0.5783(3) -0.7021(2) 0.80272(13) 0.0215(7) Uani 1 1 d .
H02 H -0.634(4) -0.692(2) 0.7789(15) 0.012(10) Uiso 1 1 d .
Cl1 Cl -0.28149(9) -0.49658(6) 0.76160(4) 0.0237(2) Uani 1 1 d .
Cl2 Cl -0.57984(10) -0.56358(6) 0.71299(4) 0.0258(2) Uani 1 1 d .
C1 C -0.4205(4) -0.8290(2) 0.83145(14) 0.0205(8) Uani 1 1 d .
H1A H -0.3920 -0.8920 0.8215 0.025 Uiso 1 1 calc R
H1B H -0.4603 -0.8343 0.8660 0.025 Uiso 1 1 calc R
C2 C -0.5321(4) -0.7986(3) 0.79145(15) 0.0223(8) Uani 1 1 d .
H2 H -0.6098 -0.8408 0.7959 0.027 Uiso 1 1 calc R
C3 C -0.6414(4) -0.6940(3) 0.85453(16) 0.0255(9) Uani 1 1 d .
H3 H -0.5828 -0.7283 0.8807 0.031 Uiso 1 1 calc R
C4 C -0.7783(5) -0.7412(3) 0.8530(2) 0.0558(15) Uani 1 1 d .
H4A H -0.7697 -0.8049 0.8403 0.067 Uiso 1 1 calc R
H4B H -0.8405 -0.7070 0.8293 0.067 Uiso 1 1 calc R
H4C H -0.8123 -0.7420 0.8883 0.067 Uiso 1 1 calc R
C5 C -0.4937(4) -0.8073(3) 0.73503(15) 0.0279(9) Uani 1 1 d .
H5A H -0.5684 -0.7869 0.7116 0.033 Uiso 1 1 calc R
H5B H -0.4725 -0.8720 0.7275 0.033 Uiso 1 1 calc R
H5C H -0.4154 -0.7686 0.7295 0.033 Uiso 1 1 calc R
C11 C -0.1955(4) -0.7964(2) 0.90171(14) 0.0211(8) Uani 1 1 d D
C12 C -0.2662(4) -0.7830(3) 0.94658(15) 0.0289(9) Uani 1 1 d D
H12 H -0.3514 -0.7543 0.9438 0.035 Uiso 1 1 calc R
C13 C -0.2142(5) -0.8108(3) 0.99496(16) 0.0386(11) Uani 1 1 d D
H13 H -0.2639 -0.8019 1.0253 0.046 Uiso 1 1 calc R
C14 C -0.0894(4) -0.8519(3) 0.99930(17) 0.0366(11) Uani 1 1 d D
H14 H -0.0533 -0.8712 1.0326 0.044 Uiso 1 1 calc R
C15 C -0.0172(4) -0.8647(3) 0.95508(17) 0.0330(10) Uani 1 1 d D
H15 H 0.0690 -0.8921 0.9582 0.040 Uiso 1 1 calc R
C16 C -0.0705(4) -0.8377(3) 0.90611(15) 0.0254(9) Uani 1 1 d D
H16 H -0.0214 -0.8474 0.8757 0.031 Uiso 1 1 calc R
C21 C -0.1603(4) -0.7885(3) 0.78941(14) 0.0213(8) Uani 1 1 d D
C22 C -0.1015(4) -0.7195(3) 0.76073(15) 0.0302(10) Uani 1 1 d D
H22 H -0.1230 -0.6564 0.7666 0.036 Uiso 1 1 calc R
C23 C -0.0112(5) -0.7427(3) 0.72344(18) 0.0428(12) Uani 1 1 d D
H23 H 0.0296 -0.6953 0.7040 0.051 Uiso 1 1 calc R
C24 C 0.0194(5) -0.8344(3) 0.71451(17) 0.0407(12) Uani 1 1 d D
H24 H 0.0823 -0.8499 0.6893 0.049 Uiso 1 1 calc R
C25 C -0.0406(4) -0.9032(3) 0.74196(17) 0.0353(10) Uani 1 1 d D
H25 H -0.0202 -0.9662 0.7352 0.042 Uiso 1 1 calc R
C26 C -0.1309(4) -0.8812(3) 0.77945(16) 0.0267(9) Uani 1 1 d D
H26 H -0.1726 -0.9290 0.7983 0.032 Uiso 1 1 calc R
C31 C -0.2347(3) -0.5844(2) 0.87345(14) 0.0177(8) Uani 1 1 d D
C32 C -0.0967(4) -0.5888(3) 0.87966(15) 0.0248(9) Uani 1 1 d D
H32 H -0.0501 -0.6380 0.8639 0.030 Uiso 1 1 calc R
C33 C -0.0262(4) -0.5221(3) 0.90860(16) 0.0297(10) Uani 1 1 d D
H33 H 0.0682 -0.5272 0.9129 0.036 Uiso 1 1 calc R
C34 C -0.0897(4) -0.4485(3) 0.93127(16) 0.0298(10) Uani 1 1 d D
C35 C -0.2281(4) -0.4446(3) 0.92483(16) 0.0279(9) Uani 1 1 d D
H35 H -0.2745 -0.3952 0.9405 0.033 Uiso 1 1 calc R
C36 C -0.3002(4) -0.5108(3) 0.89621(15) 0.0243(9) Uani 1 1 d D
H36 H -0.3946 -0.5060 0.8921 0.029 Uiso 1 1 calc R
C37 C -0.0115(5) -0.3745(3) 0.9621(2) 0.0453(13) Uani 1 1 d .
H37A H -0.0735 -0.3288 0.9754 0.054 Uiso 1 1 calc R
H37B H 0.0503 -0.3438 0.9392 0.054 Uiso 1 1 calc R
H37C H 0.0391 -0.4034 0.9916 0.054 Uiso 1 1 calc R
C41 C -0.6521(3) -0.5963(3) 0.87418(14) 0.0226(8) Uani 1 1 d D
C42 C -0.6309(4) -0.5791(3) 0.92787(16) 0.0304(10) Uani 1 1 d D
H42 H -0.6077 -0.6290 0.9508 0.036 Uiso 1 1 calc R
C43 C -0.6428(4) -0.4915(3) 0.94822(17) 0.0354(10) Uani 1 1 d D
H43 H -0.6279 -0.4814 0.9848 0.043 Uiso 1 1 calc R
C44 C -0.6764(5) -0.4183(3) 0.91554(17) 0.0393(11) Uani 1 1 d D
H44 H -0.6833 -0.3576 0.9295 0.047 Uiso 1 1 calc R
C45 C -0.7002(5) -0.4334(3) 0.86245(17) 0.0351(10) Uani 1 1 d D
H45 H -0.7229 -0.3829 0.8399 0.042 Uiso 1 1 calc R
C46 C -0.6907(4) -0.5223(3) 0.84203(15) 0.0259(9) Uani 1 1 d D
H46 H -0.7109 -0.5326 0.8058 0.031 Uiso 1 1 calc R
C99 C -0.2767(4) -0.9437(3) 1.13673(17) 0.0371(11) Uani 1 1 d D
H99 H -0.3107 -0.9680 1.1702 0.044 Uiso 1 1 calc R
Cl3 Cl -0.35829(14) -1.00294(9) 1.08395(5) 0.0533(3) Uani 1 1 d D
Cl4 Cl -0.10381(13) -0.96348(10) 1.13697(5) 0.0533(3) Uani 1 1 d D
Cl5 Cl -0.31056(12) -0.82444(8) 1.13288(4) 0.0406(3) Uani 1 1 d D
C98 C -0.3317(5) -1.1383(3) 0.91468(18) 0.0374(11) Uani 1 1 d .
H98 H -0.4084 -1.1266 0.8890 0.045 Uiso 1 1 calc R
Cl6 Cl -0.2599(2) -1.03312(11) 0.93249(8) 0.0961(7) Uani 1 1 d .
Cl7 Cl -0.21535(16) -1.20849(12) 0.88467(6) 0.0706(5) Uani 1 1 d .
Cl8 Cl -0.39175(16) -1.19488(11) 0.96939(6) 0.0681(4) Uani 1 1 d .

loop_
_atom_site_aniso_label
_atom_site_aniso_U_11
_atom_site_aniso_U_22
_atom_site_aniso_U_33
_atom_site_aniso_U_23
_atom_site_aniso_U_13
_atom_site_aniso_U_12
Pd 0.02004(15) 0.01344(14) 0.01842(15) 0.00098(12) 0.00090(10) -0.00109(12)
P1 0.0210(5) 0.0155(5) 0.0188(5) 0.0002(4) 0.0026(4) 0.0013(4)
N1 0.0200(16) 0.0160(16) 0.0198(16) 0.0004(13) 0.0034(13) -0.0003(13)
N2 0.0215(17) 0.0193(17) 0.0231(18) 0.0039(14) -0.0056(15) -0.0012(14)
Cl1 0.0255(5) 0.0188(5) 0.0269(5) 0.0038(4) 0.0035(4) -0.0030(4)
Cl2 0.0337(5) 0.0217(5) 0.0214(5) 0.0023(4) -0.0039(4) 0.0009(4)
C1 0.027(2) 0.0134(18) 0.0216(19) -0.0003(16) 0.0030(16) -0.0019(15)
C2 0.025(2) 0.0174(19) 0.024(2) -0.0048(16) -0.0030(16) -0.0031(16)
C3 0.023(2) 0.025(2) 0.028(2) 0.0073(17) 0.0073(17) 0.0020(17)
C4 0.040(3) 0.033(3) 0.097(4) -0.016(3) 0.037(3) -0.015(2)
C5 0.036(2) 0.028(2) 0.020(2) -0.0024(17) 0.0028(18) -0.0059(18)
C11 0.026(2) 0.0145(18) 0.023(2) 0.0022(16) -0.0007(16) -0.0012(16)
C12 0.037(2) 0.027(2) 0.023(2) -0.0017(18) 0.0046(18) 0.0046(18)
C13 0.058(3) 0.039(3) 0.019(2) -0.0025(19) 0.003(2) -0.005(2)
C14 0.049(3) 0.033(2) 0.026(2) 0.006(2) -0.015(2) -0.008(2)
C15 0.034(2) 0.025(2) 0.039(3) 0.0020(19) -0.009(2) 0.0003(18)
C16 0.029(2) 0.022(2) 0.026(2) 0.0024(17) -0.0023(17) -0.0022(17)
C21 0.0204(19) 0.027(2) 0.0168(19) 0.0005(16) 0.0008(15) 0.0066(16)
C22 0.033(2) 0.029(2) 0.029(2) 0.0058(19) 0.0069(19) 0.0118(18)
C23 0.043(3) 0.046(3) 0.041(3) 0.017(2) 0.021(2) 0.017(2)
C24 0.043(3) 0.055(3) 0.025(2) 0.006(2) 0.014(2) 0.019(2)
C25 0.034(2) 0.035(2) 0.037(2) -0.010(2) -0.0030(19) 0.015(2)
C26 0.028(2) 0.024(2) 0.028(2) -0.0023(17) -0.0008(17) 0.0055(17)
C31 0.0207(19) 0.0148(19) 0.0180(18) 0.0018(15) 0.0034(15) -0.0014(14)
C32 0.024(2) 0.019(2) 0.030(2) 0.0003(17) -0.0004(17) 0.0024(16)
C33 0.023(2) 0.026(2) 0.039(2) 0.0021(19) -0.0062(19) -0.0021(17)
C34 0.035(2) 0.027(2) 0.027(2) 0.0007(18) -0.0079(19) -0.0073(19)
C35 0.033(2) 0.023(2) 0.028(2) -0.0079(18) 0.0061(18) -0.0045(18)
C36 0.021(2) 0.024(2) 0.028(2) -0.0027(17) 0.0031(17) -0.0023(16)
C37 0.046(3) 0.034(3) 0.054(3) -0.006(2) -0.020(2) -0.009(2)
C41 0.0134(17) 0.028(2) 0.027(2) 0.0028(18) 0.0035(15) -0.0002(16)
C42 0.025(2) 0.041(3) 0.025(2) 0.0048(19) 0.0001(17) 0.0005(18)
C43 0.037(2) 0.045(3) 0.025(2) -0.010(2) 0.0038(19) -0.006(2)
C44 0.043(3) 0.034(3) 0.041(3) -0.013(2) 0.011(2) -0.006(2)
C45 0.049(3) 0.025(2) 0.031(2) 0.0027(19) 0.011(2) -0.001(2)
C46 0.028(2) 0.030(2) 0.019(2) 0.0005(17) 0.0019(17) -0.0004(17)
C99 0.050(3) 0.032(2) 0.031(2) 0.006(2) 0.010(2) 0.009(2)
Cl3 0.0695(9) 0.0415(7) 0.0485(8) -0.0084(6) 0.0005(7) -0.0042(6)
Cl4 0.0534(8) 0.0588(8) 0.0482(7) -0.0022(6) 0.0059(6) 0.0189(6)
Cl5 0.0584(7) 0.0319(6) 0.0321(6) -0.0002(5) 0.0083(5) 0.0081(5)
C98 0.038(3) 0.031(2) 0.042(3) 0.004(2) -0.006(2) -0.005(2)
Cl6 0.1182(15) 0.0426(8) 0.1216(16) 0.0026(9) -0.0536(13) -0.0299(9)
Cl7 0.0723(10) 0.0797(11) 0.0615(9) 0.0201(8) 0.0209(8) 0.0335(9)
Cl8 0.0803(10) 0.0711(10) 0.0547(9) 0.0237(7) 0.0213(8) 0.0085(8)

loop_
_atom_type_symbol
_atom_type_description
_atom_type_scat_dispersion_real
_atom_type_scat_dispersion_imag
_atom_type_scat_source
C C 0.0033 0.0016 'International Tables Vol C Tables 4.2.6.8 and 6.1.1.4'
H H 0.0000 0.0000 'International Tables Vol C Tables 4.2.6.8 and 6.1.1.4'
N N 0.0061 0.0033 'International Tables Vol C Tables 4.2.6.8 and 6.1.1.4'
P P 0.1023 0.0942 'International Tables Vol C Tables 4.2.6.8 and 6.1.1.4'
Cl Cl 0.1484 0.1585 'International Tables Vol C Tables 4.2.6.8 and 6.1.1.4'
Pd Pd -0.9988 1.0072 'International Tables Vol C Tables 4.2.6.8 and 6.1.1.4'

loop_
_geom_angle_atom_site_label_1
_geom_angle_atom_site_label_2
_geom_angle_atom_site_label_3
_geom_angle
N1 Pd N2 89.85(12)
N1 Pd Cl1 91.15(9)
N2 Pd Cl1 178.98(10)
N1 Pd Cl2 175.89(9)
N2 Pd Cl2 87.27(10)
Cl1 Pd Cl2 91.71(4)
N1 P1 C21 117.36(17)
N1 P1 C11 109.48(16)
C21 P1 C11 107.51(17)
N1 P1 C1 109.31(16)
C21 P1 C1 108.26(18)
C11 P1 C1 104.10(17)
C31 N1 P1 122.7(2)
C31 N1 Pd 118.1(2)
P1 N1 Pd 114.27(16)
C3 N2 C2 112.9(3)
C3 N2 Pd 118.5(2)
C2 N2 Pd 111.3(2)
C2 C1 P1 119.0(3)
N2 C2 C5 110.8(3)
N2 C2 C1 111.0(3)
C5 C2 C1 113.4(3)
N2 C3 C41 114.1(3)
N2 C3 C4 111.0(4)
C41 C3 C4 110.4(3)
C16 C11 C12 119.2(4)
C16 C11 P1 123.0(3)
C12 C11 P1 117.8(3)
C13 C12 C11 120.9(4)
C12 C13 C14 119.8(4)
C15 C14 C13 120.0(4)
C14 C15 C16 120.1(4)
C11 C16 C15 119.9(4)
C22 C21 C26 119.6(4)
C22 C21 P1 120.0(3)
C26 C21 P1 120.4(3)
C21 C22 C23 119.9(4)
C24 C23 C22 120.2(4)
C25 C24 C23 120.2(4)
C24 C25 C26 120.3(4)
C25 C26 C21 119.8(4)
C32 C31 C36 118.4(3)
C32 C31 N1 123.8(3)
C36 C31 N1 117.8(3)
C31 C32 C33 120.6(4)
C34 C33 C32 121.6(4)
C33 C34 C35 117.4(4)
C33 C34 C37 121.4(4)
C35 C34 C37 121.2(4)
C36 C35 C34 121.7(4)
C35 C36 C31 120.2(4)
C46 C41 C42 117.8(4)
C46 C41 C3 123.1(3)
C42 C41 C3 118.9(3)
C43 C42 C41 121.5(4)
C42 C43 C44 120.0(4)
C43 C44 C45 119.9(4)
C44 C45 C46 120.1(4)
C45 C46 C41 120.7(4)
Cl4 C99 Cl5 110.3(2)
Cl4 C99 Cl3 110.2(2)
Cl5 C99 Cl3 110.6(2)
Cl6 C98 Cl7 110.2(3)
Cl6 C98 Cl8 110.8(3)
Cl7 C98 Cl8 110.0(3)

loop_
_geom_bond_atom_site_label_1
_geom_bond_atom_site_label_2
_geom_bond_distance
Pd N1 2.039(3)
Pd N2 2.066(3)
Pd Cl1 2.3021(10)
Pd Cl2 2.3321(10)
P1 N1 1.610(3)
P1 C21 1.803(4)
P1 C11 1.804(4)
P1 C1 1.812(4)
N1 C31 1.434(5)
N2 C3 1.499(5)
N2 C2 1.501(5)
C1 C2 1.541(5)
C2 C5 1.515(5)
C3 C41 1.503(5)
C3 C4 1.532(6)
C11 C16 1.387(5)
C11 C12 1.390(5)
C12 C13 1.377(6)
C13 C14 1.384(6)
C14 C15 1.384(6)
C15 C16 1.392(5)
C21 C22 1.385(5)
C21 C26 1.397(5)
C22 C23 1.387(6)
C23 C24 1.381(6)
C24 C25 1.372(6)
C25 C26 1.387(6)
C31 C32 1.386(5)
C31 C36 1.392(5)
C32 C33 1.386(5)
C33 C34 1.381(6)
C34 C35 1.391(5)
C34 C37 1.522(6)
C35 C36 1.385(5)
C41 C46 1.391(5)
C41 C42 1.399(5)
C42 C43 1.375(6)
C43 C44 1.378(6)
C44 C45 1.382(6)
C45 C46 1.391(6)
C99 Cl4 1.756(4)
C99 Cl5 1.758(4)
C99 Cl3 1.763(5)
C98 Cl6 1.733(5)
C98 Cl7 1.750(5)
C98 Cl8 1.750(5)

loop_
_geom_hbond_atom_site_label_D
_geom_hbond_atom_site_label_H
_geom_hbond_atom_site_label_A
_geom_hbond_distance_DH
_geom_hbond_distance_HA
_geom_hbond_distance_DA
_geom_hbond_angle_DHA
_geom_hbond_site_symmetry_A
C99 H99 Cl1 1.00 2.39 3.306(5) 151.5 4_546
C2 H2 Cl1 1.00 2.87 3.641(4) 134.2 2_446
C1 H1A Cl2 0.99 2.64 3.573(4) 156.9 2_446
